data_9012793
loop_
_publ_author_name
'Tsurumi, T.'
'Hirano, Y.'
'Kato, H.'
'Kamiya, T.'
'Daimon, M.'

_publ_section_title
;
 Crystal structure and hydration of belite
;
_journal_name_full 'Ceramic Transactions'
_journal_page_first 19
_journal_page_last 25
_journal_volume 40
_journal_year 1994
_chemical_compound_source Synthetic
_chemical_formula_sum 'Ca2 O4 Si'
_chemical_name_mineral Larnite
_space_group_IT_number 14
_symmetry_space_group_name_Hall '-P 2yn'
_symmetry_space_group_name_H-M 'P 1 21/n 1'
_cell_angle_alpha 90
_cell_angle_beta 94.596
_cell_angle_gamma 90
_cell_length_a 5.5077
_cell_length_b 6.7505
_cell_length_c 9.3408
_cell_formula_units_Z 4
_cell_volume 346.172
_database_code_amcsd 0012183
_exptl_crystal_density_diffrn 3.305
_cod_original_formula_sum 'Ca2 Si O4'
_cod_database_code 9012793

loop_
_space_group_symop_operation_xyz
x,y,z
1/2+x,1/2-y,1/2+z
1/2-x,1/2+y,1/2-z
-x,-y,-z

loop_
_atom_site_label
_atom_site_fract_x
_atom_site_fract_y
_atom_site_fract_z
Ca1 0.22800 0.34200 0.42900
Ca2 0.22600 0.00400 -0.29800
Si 0.26800 -0.21500 0.41700
O1 0.21200 0.00700 0.44500
O2 0.01200 -0.31300 0.36200
O3 0.47800 -0.24600 0.30900
O4 0.34900 -0.31000 -0.43000

loop_
_cod_related_entry_id
_cod_related_entry_database
_cod_related_entry_code
1 AMCSD 0012183
